data_1528207
loop_
_publ_author_name
'Wilhelmi, K.A.'
'Waltersson, K.'

_publ_section_title
;
 On the crystal structure of a new vanadium oxide, V4 O9
;
_journal_name_full 'Acta Chemica Scandinavica (1-27,1973-42,1988)'
_journal_page_first 3409
_journal_page_last 3411
_journal_volume 24
_journal_year 1970
_chemical_formula_sum 'O9 V4'
_chemical_name_systematic 'V4 O9'
_space_group_IT_number 62
_symmetry_space_group_name_Hall '-P 2ac 2n'
_symmetry_space_group_name_H-M 'P n m a'
_cell_angle_alpha 90
_cell_angle_beta 90
_cell_angle_gamma 90
_cell_formula_units_Z 4
_cell_length_a 17.926
_cell_length_b 3.631
_cell_length_c 9.396
_cell_volume 611.579
_citation_journal_id_ASTM ACSAA4
_cod_data_source_file Wilhelmi_ACSAA4_1970_1204.cif
_cod_data_source_block O9V4
_cod_original_cell_volume 611.5792
_cod_database_code 1528207

loop_
_symmetry_equiv_pos_as_xyz
x,y,z
-x+1/2,-y,z+1/2
x+1/2,-y+1/2,-z+1/2
-x,y+1/2,-z
-x,-y,-z
x-1/2,y,-z-1/2
-x-1/2,y-1/2,z-1/2
x,-y-1/2,z

loop_
_atom_site_label
_atom_site_type_symbol
_atom_site_fract_x
_atom_site_fract_y
_atom_site_fract_z
_atom_site_occupancy
_atom_site_U_iso_or_equiv
O2 O-2 0.048 0.75 0.5477 1 0.0
O6 O-2 0.0435 0.25 0.0833 1 0.0
O7 O-2 0.3924 0.25 0.3551 1 0.0
O3 O-2 0.1543 0.75 0.1579 1 0.0
V4 V+4 0.3169 0.25 0.4566 1 0.0
V3 V+4 0.1675 0.25 0.2053 1 0.0
O4 O-2 0.2969 0.75 0.5108 1 0.0
O9 O-2 0.2393 0.25 0.3124 1 0.0
V1 V+4 -0.0059 0.25 0.2287 1 0.0
O8 O-2 0.1639 0.25 0.5843 1 0.0
O1 O-2 -0.0233 0.75 0.274 1 0.0
O5 O-2 0.0879 0.25 0.3401 1 0.0
V2 V+4 0.078 0.25 0.5385 1 0.0
